data_4302279
loop_
_publ_author_name
'Gu, Zhi-Guo'
'Xu, Yi-Fan'
'Kang, Ling-Chen'
'Li, Yi-Zhi'
'Zuo, Jing-Lin'
'You, Xiao-Zeng'

_publ_section_title
;
 A Family of Polynuclear Clusters Containing Cyano-Bridged T-Shaped
 Fe^III^~3~M^II^ (M = Cu, Co, Mn) Metal Cores: Syntheses, Structures,
 and Magnetic Properties
;
_journal_coden_ASTM INOCAJ
_journal_issue 12
_journal_name_full 'Inorganic chemistry'
_journal_page_first 5073
_journal_page_last 5080
_journal_paper_doi 10.1021/ic8023524
_journal_volume 48
_journal_year 2009
_chemical_formula_sum 'C144 H136 B6 Fe6 Mn2 N54 Na2 O20'
_chemical_formula_weight 3498.89
_space_group_IT_number 14
_symmetry_cell_setting monoclinic
_symmetry_space_group_name_Hall '-P 2ybc'
_symmetry_space_group_name_H-M 'P 1 21/c 1'
_atom_sites_solution_hydrogens geom
_atom_sites_solution_primary direct
_atom_sites_solution_secondary difmap
_audit_creation_method SHELXL-97
_cell_angle_alpha 90.00
_cell_angle_beta 120.541(8)
_cell_angle_gamma 90.00
_cell_formula_units_Z 2
_cell_length_a 13.960(3)
_cell_length_b 27.108(4)
_cell_length_c 27.355(3)
_cell_measurement_reflns_used 7973
_cell_measurement_temperature 291(2)
_cell_measurement_theta_max 25.42
_cell_measurement_theta_min 2.25
_cell_volume 8916(3)
_computing_cell_refinement SMART
_computing_data_collection 'SMART (Bruker, 2000)'
_computing_data_reduction 'SAINT (Bruker, 2000)'
_computing_molecular_graphics SHELXTL
_computing_publication_material SHELXTL
_computing_structure_refinement SHELXTL
_computing_structure_solution 'SHELXTL (Bruker, 2000)'
_diffrn_ambient_temperature 291(2)
_diffrn_measured_fraction_theta_full 0.983
_diffrn_measured_fraction_theta_max 0.983
_diffrn_measurement_device_type 'Bruker Smart Aepex CCD'
_diffrn_measurement_method 'phi and omega scans'
_diffrn_radiation_monochromator graphite
_diffrn_radiation_source 'sealed tube'
_diffrn_radiation_type MoK\a
_diffrn_radiation_wavelength 0.71073
_diffrn_reflns_av_R_equivalents 0.0481
_diffrn_reflns_av_sigmaI/netI 0.0496
_diffrn_reflns_limit_h_max 16
_diffrn_reflns_limit_h_min -17
_diffrn_reflns_limit_k_max 33
_diffrn_reflns_limit_k_min -33
_diffrn_reflns_limit_l_max 30
_diffrn_reflns_limit_l_min -30
_diffrn_reflns_number 59785
_diffrn_reflns_theta_full 26.00
_diffrn_reflns_theta_max 26.00
_diffrn_reflns_theta_min 1.15
_exptl_absorpt_coefficient_mu 0.689
_exptl_absorpt_correction_T_max 0.8521
_exptl_absorpt_correction_T_min 0.8097
_exptl_absorpt_correction_type multi-scan
_exptl_absorpt_process_details 'SADABS; Bruker, 2000'
_exptl_crystal_colour black
_exptl_crystal_density_diffrn 1.303
_exptl_crystal_density_method 'not measured'
_exptl_crystal_description block
_exptl_crystal_F_000 3592
_exptl_crystal_size_max 0.32
_exptl_crystal_size_mid 0.26
_exptl_crystal_size_min 0.24
_refine_diff_density_max 0.286
_refine_diff_density_min -0.291
_refine_diff_density_rms 0.049
_refine_ls_extinction_method none
_refine_ls_goodness_of_fit_ref 1.081
_refine_ls_hydrogen_treatment constr
_refine_ls_matrix_type fullcycle
_refine_ls_number_parameters 1153
_refine_ls_number_reflns 17222
_refine_ls_number_restraints 0
_refine_ls_restrained_S_all 1.081
_refine_ls_R_factor_all 0.0816
_refine_ls_R_factor_gt 0.0599
_refine_ls_shift/su_max 0.000
_refine_ls_shift/su_mean 0.000
_refine_ls_structure_factor_coef Fsqd
_refine_ls_weighting_details 'calc w=1/[\s^2^(Fo^2^)+(0.07P)^2^+1.99P] where P=(Fo^2^+2Fc^2^)/3'
_refine_ls_weighting_scheme calc
_refine_ls_wR_factor_gt 0.1283
_refine_ls_wR_factor_ref 0.1357
_reflns_number_gt 13041
_reflns_number_total 17222
_reflns_threshold_expression >2sigma(I)
_cod_duplicate_entry 4338583
_cod_data_source_file ic8023524_si_002_3.cif
_cod_data_source_block complex3
_cod_depositor_comments
;
The following automatic conversions were performed:
'_symmetry_cell_setting' value 'Monoclinic' changed to 'monoclinic'
according to '/home/saulius/struct/CIF-dictionaries/cif_core.dic'
dictionary named 'cif_core.dic' version 2.4.1 from
2010-06-29.

'_refine_ls_hydrogen_treatment' value 'CONSTR' changed to
'constr' according to '/home/saulius/struct/CIF-dictionaries/cif_core.dic'
dictionary named 'cif_core.dic' version 2.4.1 from 2010-06-29.

Automatic conversion script
Id: cif_fix_enum 1527 2010-12-29 10:47:43Z saulius 
;
_cod_original_sg_symbol_H-M 'P 21/c'
_cod_database_code 4302279

loop_
_symmetry_equiv_pos_as_xyz
'x, y, z'
'-x, y+1/2, -z+1/2'
'-x, -y, -z'
'x, -y-1/2, z-1/2'

loop_
_atom_site_label
_atom_site_type_symbol
_atom_site_fract_x
_atom_site_fract_y
_atom_site_fract_z
_atom_site_U_iso_or_equiv
_atom_site_adp_type
_atom_site_occupancy
_atom_site_symmetry_multiplicity
_atom_site_calc_flag
_atom_site_refinement_flags
_atom_site_disorder_assembly
_atom_site_disorder_group
B1 B 0.7754(3) 0.74315(14) 0.91945(15) 0.0410(8) Uani 1 1 d . . .
H1 H 0.7772 0.7073 0.9153 0.049 Uiso 1 1 d R . .
B2 B 0.2759(3) 0.92518(14) 0.52629(16) 0.0444(9) Uani 1 1 d . . .
H2 H 0.2378 0.9112 0.4879 0.053 Uiso 1 1 d R . .
B3 B 0.9026(3) 1.26370(14) 0.75522(14) 0.0404(8) Uani 1 1 d . . .
H3 H 0.8893 1.2994 0.7511 0.049 Uiso 1 1 d R . .
C1 C 0.6651(3) 0.89222(12) 0.94069(14) 0.0425(7) Uani 1 1 d . . .
C2 C 0.7566(3) 0.90529(12) 0.87946(13) 0.0419(7) Uani 1 1 d . . .
C3 C 0.8851(3) 0.89564(12) 0.99217(13) 0.0443(8) Uani 1 1 d . . .
C4 C 0.5486(3) 0.97725(13) 0.69718(13) 0.0454(8) Uani 1 1 d . . .
C5 C 0.3761(3) 1.03234(13) 0.67004(15) 0.0495(8) Uani 1 1 d . . .
C6 C 0.3876(3) 0.94252(13) 0.71096(14) 0.0461(8) Uani 1 1 d . . .
C7 C 0.8600(3) 1.10098(12) 0.78049(15) 0.0434(7) Uani 1 1 d . . .
C8 C 0.9432(3) 1.10675(12) 0.71323(13) 0.0418(7) Uani 1 1 d . . .
C9 C 1.0789(3) 1.11811(12) 0.82623(14) 0.0463(8) Uani 1 1 d . . .
C10 C 0.5547(2) 0.82788(13) 0.82455(13) 0.0431(7) Uani 1 1 d . . .
H10 H 0.5262 0.8597 0.8148 0.052 Uiso 1 1 calc R . .
C11 C 0.5040(2) 0.78528(11) 0.79334(13) 0.0356(6) Uani 1 1 d . . .
C12 C 0.4053(3) 0.77441(11) 0.74358(13) 0.0390(7) Uani 1 1 d . . .
H12 H 0.3570 0.7997 0.7223 0.047 Uiso 1 1 calc R . .
C13 C 0.3788(3) 0.72575(12) 0.72568(15) 0.0513(9) Uani 1 1 d . . .
H13 H 0.3128 0.7185 0.6924 0.062 Uiso 1 1 calc R . .
C14 C 0.4510(3) 0.68797(13) 0.75754(14) 0.0464(8) Uani 1 1 d . . .
H14 H 0.4333 0.6554 0.7456 0.056 Uiso 1 1 calc R . .
C15 C 0.5498(3) 0.69884(12) 0.80730(14) 0.0475(8) Uani 1 1 d . . .
H15 H 0.5981 0.6736 0.8286 0.057 Uiso 1 1 calc R . .
C16 C 0.5763(2) 0.74749(12) 0.82519(14) 0.0398(7) Uani 1 1 d . . .
C17 C 0.7810(3) 0.81018(13) 1.03639(14) 0.0462(8) Uani 1 1 d . . .
H17 H 0.7810 0.8396 1.0540 0.055 Uiso 1 1 calc R . .
C18 C 0.7836(3) 0.76191(14) 1.05693(14) 0.0508(9) Uani 1 1 d . . .
C19 C 0.7827(3) 0.74265(12) 1.10379(15) 0.0486(8) Uani 1 1 d . . .
H19 H 0.7789 0.7637 1.1296 0.058 Uiso 1 1 calc R . .
C20 C 0.7874(3) 0.69192(12) 1.11208(14) 0.0441(8) Uani 1 1 d . . .
H20 H 0.7868 0.6790 1.1434 0.053 Uiso 1 1 calc R . .
C21 C 0.7930(3) 0.66044(15) 1.07352(16) 0.0581(10) Uani 1 1 d . . .
H21 H 0.7962 0.6265 1.0791 0.070 Uiso 1 1 calc R . .
C22 C 0.7939(3) 0.67969(12) 1.02665(14) 0.0484(9) Uani 1 1 d . . .
H22 H 0.7977 0.6586 1.0008 0.058 Uiso 1 1 calc R . .
C23 C 0.7892(3) 0.73042(12) 1.01836(14) 0.0472(8) Uani 1 1 d . . .
C24 C 0.9679(2) 0.83377(12) 0.91970(11) 0.0379(7) Uani 1 1 d . . .
H24 H 0.9939 0.8659 0.9235 0.045 Uiso 1 1 calc R . .
C25 C 1.0146(3) 0.78995(12) 0.90961(14) 0.0450(8) Uani 1 1 d . . .
C26 C 1.1035(3) 0.78057(12) 0.90157(12) 0.0424(8) Uani 1 1 d . . .
H26 H 1.1477 0.8064 0.9020 0.051 Uiso 1 1 calc R . .
C27 C 1.1264(3) 0.73253(13) 0.89287(14) 0.0464(8) Uani 1 1 d . . .
H27 H 1.1859 0.7263 0.8875 0.056 Uiso 1 1 calc R . .
C28 C 1.0603(3) 0.69386(12) 0.89221(12) 0.0410(7) Uani 1 1 d . . .
H28 H 1.0757 0.6617 0.8864 0.049 Uiso 1 1 calc R . .
C29 C 0.9714(3) 0.70324(12) 0.90025(13) 0.0441(8) Uani 1 1 d . . .
H29 H 0.9272 0.6774 0.8998 0.053 Uiso 1 1 calc R . .
C30 C 0.9485(3) 0.75128(12) 0.90895(14) 0.0434(8) Uani 1 1 d . . .
C31 C 0.1494(3) 0.96593(11) 0.60471(13) 0.0401(7) Uani 1 1 d . . .
H31 H 0.1556 0.9795 0.6374 0.048 Uiso 1 1 calc R . .
C32 C 0.0469(3) 0.95197(11) 0.55654(14) 0.0438(8) Uani 1 1 d . . .
C33 C -0.0653(3) 0.95236(12) 0.53961(14) 0.0442(8) Uani 1 1 d . . .
H33 H -0.0878 0.9636 0.5643 0.053 Uiso 1 1 calc R . .
C34 C -0.1440(3) 0.93594(11) 0.48572(14) 0.0455(8) Uani 1 1 d . . .
H34 H -0.2190 0.9362 0.4744 0.055 Uiso 1 1 calc R . .
C35 C -0.1104(3) 0.91913(12) 0.44875(14) 0.0452(8) Uani 1 1 d . . .
H35 H -0.1630 0.9081 0.4127 0.054 Uiso 1 1 calc R . .
C36 C 0.0019(3) 0.91875(11) 0.46568(14) 0.0399(7) Uani 1 1 d . . .
H36 H 0.0244 0.9075 0.4409 0.048 Uiso 1 1 calc R . .
C37 C 0.0805(3) 0.93517(11) 0.51957(13) 0.0392(7) Uani 1 1 d . . .
C38 C 0.4466(3) 1.03637(13) 0.57451(15) 0.0472(8) Uani 1 1 d . . .
H38 H 0.4927 1.0581 0.6032 0.057 Uiso 1 1 calc R . .
C39 C 0.4156(2) 1.03988(13) 0.51675(13) 0.0434(8) Uani 1 1 d . . .
C40 C 0.4379(3) 1.07328(12) 0.48528(14) 0.0464(8) Uani 1 1 d . . .
H40 H 0.4843 1.1001 0.5031 0.056 Uiso 1 1 calc R . .
C41 C 0.3911(3) 1.06657(14) 0.42715(15) 0.0516(9) Uani 1 1 d . . .
H41 H 0.4061 1.0889 0.4061 0.062 Uiso 1 1 calc R . .
C42 C 0.3219(3) 1.02645(14) 0.40050(15) 0.0541(9) Uani 1 1 d . . .
H42 H 0.2905 1.0220 0.3616 0.065 Uiso 1 1 calc R . .
C43 C 0.2995(2) 0.99305(12) 0.43197(13) 0.0433(8) Uani 1 1 d . . .
H43 H 0.2532 0.9662 0.4141 0.052 Uiso 1 1 calc R . .
C44 C 0.3463(2) 0.99976(11) 0.49009(14) 0.0372(7) Uani 1 1 d . . .
C45 C 0.4782(3) 0.86649(12) 0.65491(14) 0.0502(9) Uani 1 1 d . . .
H45 H 0.5244 0.8671 0.6942 0.060 Uiso 1 1 calc R . .
C46 C 0.4661(3) 0.82480(12) 0.61871(13) 0.0451(8) Uani 1 1 d . . .
C47 C 0.5108(3) 0.77787(13) 0.62447(16) 0.0592(10) Uani 1 1 d . . .
H47 H 0.5632 0.7661 0.6602 0.071 Uiso 1 1 calc R . .
C48 C 0.4771(3) 0.74846(13) 0.57684(14) 0.0469(8) Uani 1 1 d . . .
H48 H 0.5070 0.7171 0.5807 0.056 Uiso 1 1 calc R . .
C49 C 0.3988(3) 0.76599(12) 0.52343(14) 0.0462(8) Uani 1 1 d . . .
H49 H 0.3762 0.7463 0.4916 0.055 Uiso 1 1 calc R . .
C50 C 0.3541(3) 0.81292(12) 0.51766(14) 0.0453(8) Uani 1 1 d . . .
H50 H 0.3017 0.8246 0.4819 0.054 Uiso 1 1 calc R . .
C51 C 0.3878(2) 0.84233(12) 0.56530(13) 0.0380(7) Uani 1 1 d . . .
C52 C 0.7132(3) 1.16613(13) 0.66773(13) 0.0457(8) Uani 1 1 d . . .
H52 H 0.6964 1.1328 0.6597 0.055 Uiso 1 1 calc R . .
C53 C 0.6451(3) 1.20570(11) 0.63704(13) 0.0430(8) Uani 1 1 d . . .
C54 C 0.5420(3) 1.21021(12) 0.58774(14) 0.0467(8) Uani 1 1 d . . .
H54 H 0.5019 1.1821 0.5689 0.056 Uiso 1 1 calc R . .
C55 C 0.4988(3) 1.25670(12) 0.56658(14) 0.0457(8) Uani 1 1 d . . .
H55 H 0.4298 1.2597 0.5336 0.055 Uiso 1 1 calc R . .
C56 C 0.5587(3) 1.29868(13) 0.59471(14) 0.0442(8) Uani 1 1 d . . .
H56 H 0.5298 1.3298 0.5806 0.053 Uiso 1 1 calc R . .
C57 C 0.6618(3) 1.29416(12) 0.64401(13) 0.0410(7) Uani 1 1 d . . .
H57 H 0.7018 1.3222 0.6628 0.049 Uiso 1 1 calc R . .
C58 C 0.7050(3) 1.24767(13) 0.66518(13) 0.0486(8) Uani 1 1 d . . .
C59 C 0.9445(3) 1.18470(13) 0.87267(13) 0.0416(7) Uani 1 1 d . . .
H59 H 0.9583 1.1538 0.8898 0.050 Uiso 1 1 calc R . .
C60 C 0.9238(3) 1.22879(12) 0.89376(13) 0.0433(8) Uani 1 1 d . . .
C61 C 0.9088(2) 1.24046(13) 0.93892(14) 0.0429(7) Uani 1 1 d . . .
H61 H 0.9184 1.2164 0.9652 0.051 Uiso 1 1 calc R . .
C62 C 0.8795(3) 1.28818(11) 0.94478(14) 0.0417(7) Uani 1 1 d . . .
H62 H 0.8695 1.2960 0.9750 0.050 Uiso 1 1 calc R . .
C63 C 0.8652(3) 1.32422(13) 0.90547(14) 0.0491(8) Uani 1 1 d . . .
H63 H 0.8457 1.3561 0.9094 0.059 Uiso 1 1 calc R . .
C64 C 0.8802(3) 1.31254(12) 0.86031(13) 0.0448(8) Uani 1 1 d . . .
H64 H 0.8706 1.3367 0.8340 0.054 Uiso 1 1 calc R . .
C65 C 0.9095(3) 1.26482(13) 0.85446(14) 0.0460(8) Uani 1 1 d . . .
C66 C 1.1218(2) 1.19628(12) 0.74950(13) 0.0385(7) Uani 1 1 d . . .
H66 H 1.1560 1.1668 0.7496 0.046 Uiso 1 1 calc R . .
C67 C 1.1530(3) 1.24349(12) 0.74236(13) 0.0437(8) Uani 1 1 d . . .
C68 C 1.2366(3) 1.26176(12) 0.73399(12) 0.0410(7) Uani 1 1 d . . .
H68 H 1.2874 1.2403 0.7329 0.049 Uiso 1 1 calc R . .
C69 C 1.2442(3) 1.31215(13) 0.72720(15) 0.0508(9) Uani 1 1 d . . .
H69 H 1.3002 1.3244 0.7216 0.061 Uiso 1 1 calc R . .
C70 C 1.1682(3) 1.34428(13) 0.72878(15) 0.0492(8) Uani 1 1 d . . .
H70 H 1.1734 1.3780 0.7242 0.059 Uiso 1 1 calc R . .
C71 C 1.0846(3) 1.32602(12) 0.73714(14) 0.0464(8) Uani 1 1 d . . .
H71 H 1.0338 1.3475 0.7382 0.056 Uiso 1 1 calc R . .
C72 C 1.0770(3) 1.27563(12) 0.74393(15) 0.0476(8) Uani 1 1 d . . .
Fe1 Fe 0.76839(4) 0.855901(16) 0.93224(2) 0.04407(12) Uani 1 1 d . . .
Fe2 Fe 0.39417(4) 0.968405(17) 0.647123(18) 0.03897(11) Uani 1 1 d . . .
Fe3 Fe 0.94393(4) 1.151562(17) 0.768321(19) 0.04188(12) Uani 1 1 d . . .
Mn1 Mn 0.77253(4) 1.00362(2) 0.81336(2) 0.05007(14) Uani 1 1 d . . .
N1 N 0.6509(2) 0.81557(10) 0.87070(11) 0.0405(6) Uani 1 1 d . . .
N2 N 0.6640(2) 0.76546(9) 0.87146(10) 0.0352(5) Uani 1 1 d . . .
N3 N 0.7785(2) 0.80577(10) 0.98782(11) 0.0414(6) Uani 1 1 d . . .
N4 N 0.7834(2) 0.75674(10) 0.97584(12) 0.0415(6) Uani 1 1 d . . .
N5 N 0.8793(2) 0.81851(10) 0.92251(11) 0.0437(6) Uani 1 1 d . . .
N6 N 0.8677(2) 0.76774(10) 0.91585(11) 0.0434(6) Uani 1 1 d . . .
N7 N 0.7531(2) 0.93734(9) 0.85167(11) 0.0435(7) Uani 1 1 d . A .
N8 N 0.6062(2) 0.91552(10) 0.94772(12) 0.0427(6) Uani 1 1 d . B .
N9 N 0.9496(2) 0.91823(11) 1.02690(12) 0.0528(8) Uani 1 1 d . . .
N10 N 0.3832(2) 0.92833(10) 0.74863(12) 0.0454(7) Uani 1 1 d . . .
N11 N 0.6419(2) 0.98257(10) 0.72954(12) 0.0478(7) Uani 1 1 d . A .
N12 N 0.3680(2) 1.06944(10) 0.68625(11) 0.0412(6) Uani 1 1 d . . .
N13 N 0.4156(2) 0.90233(10) 0.62475(12) 0.0436(6) Uani 1 1 d . . .
N14 N 0.3600(2) 0.88929(10) 0.56976(11) 0.0443(6) Uani 1 1 d . . .
N15 N 0.2315(2) 0.95781(10) 0.59820(11) 0.0434(6) Uani 1 1 d . . .
N16 N 0.1929(2) 0.93975(9) 0.54552(10) 0.0384(6) Uani 1 1 d . . .
N17 N 0.3969(2) 0.99547(10) 0.58065(11) 0.0434(6) Uani 1 1 d . . .
N18 N 0.3386(2) 0.97423(10) 0.52989(11) 0.0439(6) Uani 1 1 d . . .
N19 N 0.8078(2) 1.18501(11) 0.71119(12) 0.0495(7) Uani 1 1 d . . .
N20 N 0.8031(2) 1.23491(9) 0.70957(10) 0.0347(5) Uani 1 1 d . . .
N21 N 1.0332(2) 1.20130(9) 0.75621(10) 0.0349(5) Uani 1 1 d . . .
N22 N 1.0041(2) 1.24985(9) 0.75214(10) 0.0387(6) Uani 1 1 d . . .
N23 N 0.9410(2) 1.19480(10) 0.82511(12) 0.0467(7) Uani 1 1 d . . .
N24 N 0.9207(2) 1.24424(9) 0.81314(10) 0.0370(6) Uani 1 1 d . . .
N25 N 0.8135(2) 1.07307(11) 0.78772(11) 0.0463(7) Uani 1 1 d . A .
N26 N 0.9399(2) 1.07971(9) 0.68171(11) 0.0428(6) Uani 1 1 d . . .
N27 N 1.1534(2) 1.09853(10) 0.85841(11) 0.0422(6) Uani 1 1 d . . .
Na1 Na 0.48412(10) 0.98730(5) 0.92806(5) 0.0460(3) Uani 1 1 d . . .
O1 O 0.632(2) 1.0426(9) 0.8181(15) 0.044(5) Uani 0.50 1 d P A 1
H1A H 0.5705 1.0368 0.7882 0.053 Uiso 0.50 1 d PR A 1
H1B H 0.6437 1.0735 0.8217 0.053 Uiso 0.50 1 d PR A 1
O2 O 0.88076(19) 1.02385(8) 0.90359(9) 0.0461(6) Uani 1 1 d . A .
H2A H 0.9466 1.0138 0.9152 0.055 Uiso 1 1 d R . .
H2B H 0.8810 1.0550 0.9070 0.055 Uiso 1 1 d R . .
O3 O 0.905(3) 0.9706(12) 0.8073(15) 0.046(4) Uani 0.50 1 d P A 1
H3A H 0.9651 0.9868 0.8231 0.055 Uiso 0.50 1 d PR A 1
H3B H 0.8890 0.9590 0.7753 0.055 Uiso 0.50 1 d PR A 1
O4 O 0.3486(16) 1.0550(5) 0.8964(9) 0.047(3) Uani 0.50 1 d P B 1
H4A H 0.2870 1.0431 0.8899 0.056 Uiso 0.50 1 d PR B 1
H4B H 0.3704 1.0768 0.9223 0.056 Uiso 0.50 1 d PR B 1
O5 O 0.6132(17) 1.0400(8) 0.9318(10) 0.062(7) Uani 0.50 1 d P B 1
H5A H 0.6734 1.0244 0.9422 0.074 Uiso 0.50 1 d PR B 1
H5B H 0.6245 1.0629 0.9553 0.074 Uiso 0.50 1 d PR B 1
O6 O 0.345(4) 0.9243(15) 0.9005(18) 0.050(5) Uani 0.50 1 d P B 1
H6A H 0.3019 0.9257 0.8647 0.060 Uiso 0.50 1 d PR B 1
H6B H 0.3747 0.8960 0.9097 0.060 Uiso 0.50 1 d PR B 1
O7 O 0.483(2) 0.9861(11) 0.8328(14) 0.050(4) Uani 0.50 1 d P B 1
H7A H 0.4596 1.0140 0.8170 0.060 Uiso 0.50 1 d PR B 1
H7B H 0.4398 0.9635 0.8111 0.060 Uiso 0.50 1 d PR B 1
O8 O 0.5209(17) 0.9401(13) 1.0191(13) 0.040(4) Uani 0.50 1 d P . 1
H8A H 0.4627 0.9165 1.0115 0.049 Uiso 0.50 1 calc PR . 1
H8B H 0.5928 0.9238 1.0380 0.049 Uiso 0.50 1 calc PR . 1
O9 O 0.1837(6) 0.9332(3) 0.7641(3) 0.050(2) Uani 0.30 1 d P . .
H9A H 0.1544 0.9509 0.7787 0.061 Uiso 0.30 1 d PR . .
H9B H 0.1806 0.9484 0.7362 0.061 Uiso 0.30 1 d PR . .
O10 O 0.2553(6) 0.0975(3) 0.7385(3) 0.0436(18) Uani 0.30 1 d P . .
H10A H 0.1916 0.0864 0.7142 0.052 Uiso 0.30 1 d PR . .
H10B H 0.3027 0.0890 0.7293 0.052 Uiso 0.30 1 d PR . .
O11 O 0.4089(5) 0.1128(2) 0.7979(2) 0.0446(13) Uani 0.40 1 d P . .
H11A H 0.4452 0.0860 0.8100 0.053 Uiso 0.40 1 d PR . .
H11B H 0.4394 0.1309 0.7843 0.053 Uiso 0.40 1 d PR . .
O12 O 0.1708(5) 1.0021(2) 0.9214(3) 0.0356(15) Uani 0.30 1 d P . .
H12A H 0.1789 0.9716 0.9172 0.043 Uiso 0.30 1 d PR . .
H12B H 0.1228 1.0056 0.9315 0.043 Uiso 0.30 1 d PR . .
O13 O 1.0043(6) 0.4067(3) 0.8186(3) 0.0423(17) Uani 0.30 1 d P . .
H13A H 1.0130 0.4377 0.8239 0.051 Uiso 0.30 1 d PR . .
H13B H 0.9411 0.3985 0.8136 0.051 Uiso 0.30 1 d PR . .
O14 O 0.3374(4) 0.6281(2) 0.5518(2) 0.0431(13) Uani 0.40 1 d P . .
H14A H 0.3472 0.6080 0.5309 0.052 Uiso 0.40 1 d PR . .
H14B H 0.2898 0.6497 0.5312 0.052 Uiso 0.40 1 d PR . .
O1' O 0.633(2) 1.0396(10) 0.8224(15) 0.051(6) Uani 0.50 1 d P A 2
H1C H 0.5714 1.0338 0.7925 0.061 Uiso 0.50 1 d PR A 2
H1D H 0.6446 1.0706 0.8260 0.061 Uiso 0.50 1 d PR A 2
O3' O 0.921(3) 0.9666(11) 0.8130(15) 0.049(6) Uani 0.50 1 d P A 2
H3C H 0.9813 0.9828 0.8288 0.059 Uiso 0.50 1 d PR A 2
H3D H 0.9051 0.9549 0.7809 0.059 Uiso 0.50 1 d PR A 2
O4' O 0.3589(12) 1.0430(5) 0.9019(8) 0.036(2) Uani 0.50 1 d P B 2
H4C H 0.3507 1.0560 0.8718 0.043 Uiso 0.50 1 d PR B 2
H4D H 0.2973 1.0310 0.8954 0.043 Uiso 0.50 1 d PR B 2
O5' O 0.6123(13) 1.0378(7) 0.9332(8) 0.047(6) Uani 0.50 1 d P B 2
H5C H 0.6235 1.0608 0.9567 0.057 Uiso 0.50 1 d PR B 2
H5D H 0.6725 1.0222 0.9439 0.057 Uiso 0.50 1 d PR B 2
O6' O 0.337(5) 0.9274(16) 0.897(2) 0.062(9) Uani 0.50 1 d P B 2
H6C H 0.2937 0.9288 0.8616 0.074 Uiso 0.50 1 d PR B 2
H6D H 0.3666 0.8990 0.9066 0.074 Uiso 0.50 1 d PR B 2
O7' O 0.482(2) 0.9915(10) 0.8423(13) 0.053(5) Uani 0.50 1 d P B 2
H7C H 0.5471 0.9866 0.8484 0.063 Uiso 0.50 1 d PR B 2
H7D H 0.4387 0.9690 0.8206 0.063 Uiso 0.50 1 d PR B 2
O8' O 0.523(2) 0.9471(12) 1.0140(13) 0.048(7) Uani 0.50 1 d P . 2
H8C H 0.5953 0.9317 1.0323 0.057 Uiso 0.50 1 calc PR . 2
H8D H 0.4669 0.9221 1.0066 0.057 Uiso 0.50 1 calc PR . 2

loop_
_atom_site_aniso_label
_atom_site_aniso_U_11
_atom_site_aniso_U_22
_atom_site_aniso_U_33
_atom_site_aniso_U_23
_atom_site_aniso_U_13
_atom_site_aniso_U_12
B1 0.0325(17) 0.0369(18) 0.0391(18) -0.0059(14) 0.0077(14) -0.0016(14)
B2 0.0413(19) 0.044(2) 0.0402(19) -0.0038(16) 0.0149(16) 0.0033(16)
B3 0.0384(18) 0.0393(18) 0.0312(17) -0.0012(14) 0.0086(14) 0.0030(15)
C1 0.0372(16) 0.0388(17) 0.0449(18) 0.0012(13) 0.0160(14) -0.0020(13)
C2 0.0450(17) 0.0448(18) 0.0344(16) -0.0084(13) 0.0191(14) 0.0099(14)
C3 0.0390(16) 0.0444(18) 0.0355(16) -0.0069(13) 0.0086(13) 0.0175(14)
C4 0.0455(18) 0.0507(19) 0.0305(15) -0.0009(13) 0.0123(14) 0.0024(15)
C5 0.0439(18) 0.0434(18) 0.0488(19) -0.0081(15) 0.0145(15) 0.0012(14)
C6 0.0467(18) 0.052(2) 0.0356(16) -0.0032(14) 0.0176(14) -0.0014(15)
C7 0.0385(16) 0.0397(17) 0.0512(19) -0.0053(14) 0.0224(15) 0.0073(13)
C8 0.0435(17) 0.0371(16) 0.0367(16) 0.0110(13) 0.0143(13) 0.0030(13)
C9 0.0400(17) 0.0417(17) 0.0390(17) 0.0062(14) 0.0069(14) -0.0048(14)
C10 0.0314(15) 0.0498(19) 0.0338(16) -0.0014(13) 0.0061(12) 0.0049(13)
C11 0.0312(14) 0.0390(16) 0.0362(15) 0.0088(12) 0.0169(12) -0.0013(12)
C12 0.0369(15) 0.0370(16) 0.0331(15) 0.0093(12) 0.0105(13) 0.0035(12)
C13 0.0321(16) 0.0443(18) 0.0483(19) 0.0158(15) -0.0010(14) -0.0093(14)
C14 0.0366(16) 0.0442(18) 0.0442(18) 0.0084(14) 0.0101(14) 0.0112(14)
C15 0.0499(19) 0.0380(17) 0.0403(17) 0.0102(13) 0.0125(15) 0.0103(14)
C16 0.0298(14) 0.0461(18) 0.0417(17) 0.0111(13) 0.0168(13) 0.0089(12)
C17 0.0364(16) 0.0503(19) 0.0376(17) 0.0024(14) 0.0084(13) 0.0112(14)
C18 0.0445(18) 0.054(2) 0.0307(16) 0.0011(14) 0.0023(14) 0.0108(15)
C19 0.0475(19) 0.0417(18) 0.0444(18) -0.0002(14) 0.0144(15) 0.0137(14)
C20 0.0358(16) 0.0395(17) 0.0378(16) -0.0078(13) 0.0046(13) 0.0100(13)
C21 0.066(2) 0.051(2) 0.050(2) -0.0133(17) 0.0245(19) 0.0004(18)
C22 0.0513(19) 0.0314(16) 0.0392(17) -0.0071(13) 0.0060(14) 0.0087(14)
C23 0.0429(18) 0.0406(17) 0.0441(18) -0.0009(14) 0.0118(14) 0.0035(14)
C24 0.0349(15) 0.0428(16) 0.0199(13) -0.0132(11) 0.0022(11) -0.0056(12)
C25 0.0438(18) 0.0422(18) 0.0392(17) -0.0142(13) 0.0138(14) -0.0084(14)
C26 0.0480(18) 0.0427(17) 0.0287(15) -0.0145(13) 0.0138(13) -0.0155(14)
C27 0.0394(17) 0.0480(19) 0.0405(17) -0.0162(14) 0.0121(14) -0.0154(14)
C28 0.0416(17) 0.0415(17) 0.0296(15) -0.0152(13) 0.0106(13) -0.0135(13)
C29 0.0403(17) 0.0453(18) 0.0353(16) -0.0111(13) 0.0109(14) -0.0110(14)
C30 0.0302(15) 0.0473(18) 0.0392(17) -0.0101(13) 0.0079(13) -0.0048(13)
C31 0.0433(17) 0.0277(14) 0.0380(16) -0.0101(12) 0.0125(13) -0.0029(12)
C32 0.0432(17) 0.0322(15) 0.0463(18) -0.0217(13) 0.0157(14) -0.0099(13)
C33 0.0467(18) 0.0372(16) 0.0441(18) -0.0123(14) 0.0199(15) -0.0176(14)
C34 0.0437(17) 0.0356(16) 0.0451(18) -0.0146(14) 0.0137(14) 0.0051(13)
C35 0.0417(17) 0.0401(17) 0.0382(17) -0.0131(13) 0.0090(14) 0.0083(13)
C36 0.0370(16) 0.0320(15) 0.0443(17) -0.0129(13) 0.0160(13) -0.0059(12)
C37 0.0373(16) 0.0297(14) 0.0405(16) -0.0111(12) 0.0124(13) -0.0031(12)
C38 0.0381(16) 0.0474(19) 0.0452(18) 0.0010(15) 0.0131(14) -0.0038(14)
C39 0.0279(14) 0.056(2) 0.0375(16) -0.0145(14) 0.0099(13) -0.0150(13)
C40 0.0491(19) 0.0421(18) 0.0393(17) -0.0109(14) 0.0161(15) -0.0128(15)
C41 0.053(2) 0.050(2) 0.0448(19) -0.0126(15) 0.0196(16) -0.0149(16)
C42 0.051(2) 0.061(2) 0.0395(18) -0.0156(16) 0.0145(16) -0.0147(17)
C43 0.0309(15) 0.0480(18) 0.0380(16) -0.0172(14) 0.0080(13) -0.0112(13)
C44 0.0278(14) 0.0310(14) 0.0468(17) -0.0098(12) 0.0146(13) -0.0046(11)
C45 0.056(2) 0.0380(17) 0.0358(17) 0.0007(13) 0.0083(15) -0.0056(15)
C46 0.0345(16) 0.0455(18) 0.0343(16) -0.0067(13) 0.0022(13) -0.0037(13)
C47 0.054(2) 0.045(2) 0.0455(19) -0.0031(15) 0.0012(16) -0.0106(16)
C48 0.0436(18) 0.0419(18) 0.0430(18) 0.0113(14) 0.0131(15) -0.0095(14)
C49 0.0449(18) 0.0386(17) 0.0429(18) 0.0062(14) 0.0133(14) -0.0115(14)
C50 0.0373(16) 0.0484(19) 0.0362(16) 0.0051(14) 0.0084(13) 0.0078(14)
C51 0.0245(13) 0.0479(18) 0.0332(15) 0.0038(13) 0.0086(12) 0.0038(12)
C52 0.0435(17) 0.0441(18) 0.0354(16) 0.0097(14) 0.0097(14) 0.0056(14)
C53 0.0454(18) 0.0360(16) 0.0304(15) 0.0110(12) 0.0066(13) -0.0003(13)
C54 0.0356(16) 0.0398(17) 0.0455(18) -0.0074(14) 0.0065(14) -0.0051(13)
C55 0.0418(17) 0.0392(17) 0.0387(17) 0.0055(13) 0.0078(14) -0.0062(13)
C56 0.0336(16) 0.0438(18) 0.0443(18) -0.0086(14) 0.0118(14) -0.0100(13)
C57 0.0388(16) 0.0412(17) 0.0366(16) -0.0095(13) 0.0143(14) -0.0162(13)
C58 0.054(2) 0.0451(18) 0.0298(16) -0.0101(13) 0.0093(14) -0.0069(15)
C59 0.0344(15) 0.0524(19) 0.0319(15) -0.0039(13) 0.0123(13) -0.0070(13)
C60 0.0300(15) 0.0451(18) 0.0375(16) 0.0005(13) 0.0045(13) -0.0045(13)
C61 0.0290(15) 0.0490(19) 0.0368(16) -0.0022(14) 0.0067(13) 0.0018(13)
C62 0.0414(17) 0.0312(15) 0.0438(17) 0.0089(13) 0.0153(14) -0.0092(13)
C63 0.054(2) 0.0405(17) 0.0386(17) 0.0104(14) 0.0132(15) -0.0021(15)
C64 0.0465(18) 0.0365(17) 0.0347(16) 0.0135(13) 0.0084(14) 0.0073(13)
C65 0.0422(17) 0.0516(19) 0.0343(16) 0.0042(14) 0.0122(14) 0.0062(15)
C66 0.0329(15) 0.0395(16) 0.0354(16) 0.0091(12) 0.0118(13) 0.0045(12)
C67 0.0413(17) 0.0404(17) 0.0349(16) 0.0005(13) 0.0087(14) 0.0049(13)
C68 0.0456(17) 0.0379(16) 0.0282(14) 0.0125(12) 0.0104(13) 0.0109(13)
C69 0.0493(19) 0.0425(18) 0.0452(18) 0.0152(15) 0.0129(15) 0.0119(15)
C70 0.052(2) 0.0384(17) 0.0448(18) 0.0111(14) 0.0156(16) 0.0113(15)
C71 0.0441(18) 0.0380(17) 0.0429(17) 0.0019(14) 0.0118(14) 0.0143(14)
C72 0.0338(16) 0.0422(18) 0.0500(19) 0.0029(15) 0.0091(14) 0.0054(13)
Fe1 0.0446(3) 0.0274(2) 0.0417(3) -0.00258(18) 0.0084(2) 0.00948(18)
Fe2 0.0447(2) 0.0377(2) 0.0297(2) -0.00246(17) 0.01534(19) -0.00145(18)
Fe3 0.0382(2) 0.0433(3) 0.0335(2) 0.00278(19) 0.01043(19) 0.00238(19)
Mn1 0.0458(3) 0.0461(3) 0.0352(3) -0.0045(2) 0.0037(2) 0.0115(2)
N1 0.0286(12) 0.0446(15) 0.0352(13) 0.0064(11) 0.0066(10) 0.0115(11)
N2 0.0384(13) 0.0358(13) 0.0307(12) 0.0012(10) 0.0171(11) 0.0033(10)
N3 0.0399(14) 0.0400(14) 0.0361(14) 0.0000(11) 0.0133(11) 0.0208(11)
N4 0.0324(13) 0.0373(14) 0.0456(15) -0.0026(11) 0.0130(11) 0.0059(10)
N5 0.0370(13) 0.0403(14) 0.0395(14) -0.0124(11) 0.0089(11) -0.0006(11)
N6 0.0328(13) 0.0448(15) 0.0416(14) -0.0136(12) 0.0109(11) -0.0111(11)
N7 0.0464(15) 0.0364(14) 0.0391(14) -0.0141(11) 0.0153(12) 0.0144(11)
N8 0.0353(13) 0.0378(14) 0.0493(16) -0.0035(12) 0.0172(12) -0.0071(11)
N9 0.0399(15) 0.0425(15) 0.0467(16) 0.0134(12) 0.0007(12) 0.0090(12)
N10 0.0435(15) 0.0476(16) 0.0452(15) -0.0118(12) 0.0226(13) -0.0129(12)
N11 0.0423(15) 0.0388(14) 0.0419(15) -0.0036(12) 0.0065(12) 0.0128(12)
N12 0.0425(14) 0.0374(14) 0.0368(13) 0.0035(11) 0.0150(11) -0.0041(11)
N13 0.0354(13) 0.0367(14) 0.0440(15) -0.0075(11) 0.0095(11) -0.0104(11)
N14 0.0284(13) 0.0472(15) 0.0402(14) -0.0007(12) 0.0049(11) 0.0002(11)
N15 0.0439(14) 0.0342(13) 0.0407(14) -0.0110(11) 0.0132(12) -0.0036(11)
N16 0.0351(13) 0.0397(14) 0.0303(12) -0.0090(10) 0.0091(10) -0.0026(10)
N17 0.0471(15) 0.0437(15) 0.0329(14) 0.0019(11) 0.0157(12) 0.0043(12)
N18 0.0358(13) 0.0449(15) 0.0385(14) -0.0014(11) 0.0096(11) 0.0096(11)
N19 0.0394(15) 0.0473(16) 0.0420(15) 0.0016(12) 0.0061(12) 0.0071(12)
N20 0.0383(13) 0.0374(13) 0.0338(13) -0.0079(10) 0.0223(11) -0.0064(10)
N21 0.0363(13) 0.0375(13) 0.0234(12) 0.0011(9) 0.0097(10) 0.0036(10)
N22 0.0382(13) 0.0430(14) 0.0253(12) 0.0126(10) 0.0092(10) 0.0136(11)
N23 0.0523(16) 0.0456(16) 0.0364(14) 0.0040(12) 0.0183(13) -0.0060(13)
N24 0.0355(13) 0.0362(13) 0.0304(13) -0.0023(10) 0.0104(10) -0.0041(10)
N25 0.0378(14) 0.0564(17) 0.0381(14) 0.0001(12) 0.0145(12) 0.0071(12)
N26 0.0510(16) 0.0332(13) 0.0373(14) 0.0042(11) 0.0175(12) -0.0108(11)
N27 0.0359(13) 0.0433(15) 0.0345(13) -0.0080(11) 0.0084(11) -0.0081(11)
Na1 0.0392(6) 0.0393(7) 0.0372(6) 0.0079(5) 0.0031(5) 0.0113(5)
O1 0.051(9) 0.036(6) 0.037(6) 0.015(5) 0.016(5) 0.024(6)
O2 0.0463(12) 0.0380(12) 0.0327(11) 0.0092(9) 0.0047(9) 0.0121(10)
O3 0.036(9) 0.042(6) 0.036(5) 0.002(4) 0.001(6) 0.004(4)
O4 0.053(5) 0.019(6) 0.050(5) 0.002(4) 0.013(4) 0.009(4)
O5 0.062(10) 0.042(9) 0.055(12) 0.023(7) 0.011(8) 0.000(6)
O6 0.042(9) 0.023(6) 0.039(7) 0.002(7) -0.014(6) 0.001(8)
O7 0.044(5) 0.048(7) 0.043(11) -0.004(5) 0.011(5) 0.005(4)
O8 0.031(6) 0.045(11) 0.035(5) -0.014(6) 0.009(4) 0.001(5)
O9 0.042(4) 0.050(4) 0.037(4) -0.004(3) 0.003(3) 0.012(3)
O10 0.041(4) 0.035(4) 0.038(4) -0.008(3) 0.009(3) 0.002(3)
O11 0.042(3) 0.036(3) 0.041(3) -0.011(2) 0.010(2) -0.002(2)
O12 0.034(3) 0.035(3) 0.027(3) -0.006(3) 0.007(3) -0.005(3)
O13 0.043(4) 0.043(4) 0.031(4) -0.007(3) 0.012(3) -0.003(3)
O14 0.036(3) 0.041(3) 0.037(3) 0.001(2) 0.007(2) 0.009(2)
O1' 0.035(8) 0.057(11) 0.045(10) 0.016(6) 0.010(6) 0.003(7)
O3' 0.038(10) 0.037(7) 0.047(9) -0.015(8) 0.002(7) -0.016(9)
O4' 0.027(3) 0.017(6) 0.039(4) -0.003(4) -0.002(3) -0.001(4)
O5' 0.026(7) 0.046(9) 0.050(11) 0.003(7) 0.005(6) 0.019(6)
O6' 0.044(8) 0.043(14) 0.048(10) 0.012(6) -0.013(6) 0.013(6)
O7' 0.058(6) 0.046(6) 0.034(8) 0.000(6) 0.009(4) 0.020(5)
O8' 0.059(9) 0.029(6) 0.046(8) -0.016(5) 0.021(5) 0.015(5)

loop_
_atom_type_symbol
_atom_type_description
_atom_type_scat_dispersion_real
_atom_type_scat_dispersion_imag
_atom_type_scat_source
C C 0.0033 0.0016 'International Tables Vol C Tables 4.2.6.8 and 6.1.1.4'
H H 0.0000 0.0000 'International Tables Vol C Tables 4.2.6.8 and 6.1.1.4'
B B 0.0013 0.0007 'International Tables Vol C Tables 4.2.6.8 and 6.1.1.4'
N N 0.0061 0.0033 'International Tables Vol C Tables 4.2.6.8 and 6.1.1.4'
O O 0.0106 0.0060 'International Tables Vol C Tables 4.2.6.8 and 6.1.1.4'
Mn Mn 0.3368 0.7283 'International Tables Vol C Tables 4.2.6.8 and 6.1.1.4'
Fe Fe 0.3463 0.8444 'International Tables Vol C Tables 4.2.6.8 and 6.1.1.4'
Na Na 0.0362 0.0249 'International Tables Vol C Tables 4.2.6.8 and 6.1.1.4'

loop_
_geom_angle_atom_site_label_1
_geom_angle_atom_site_label_2
_geom_angle_atom_site_label_3
_geom_angle
_geom_angle_site_symmetry_1
_geom_angle_site_symmetry_3
_geom_angle_publ_flag
N6 B1 N4 109.5(2) . . ?
N6 B1 N2 107.2(2) . . ?
N4 B1 N2 106.6(2) . . ?
N6 B1 H1 111.2 . . ?
N4 B1 H1 111.1 . . ?
N2 B1 H1 111.1 . . ?
N14 B2 N16 108.1(3) . . ?
N14 B2 N18 108.0(2) . . ?
N16 B2 N18 104.6(2) . . ?
N14 B2 H2 111.9 . . ?
N16 B2 H2 111.7 . . ?
N18 B2 H2 112.2 . . ?
N22 B3 N20 108.5(2) . . ?
N22 B3 N24 107.4(2) . . ?
N20 B3 N24 105.5(2) . . ?
N22 B3 H3 111.5 . . ?
N20 B3 H3 111.7 . . ?
N24 B3 H3 111.9 . . ?
N8 C1 Fe1 176.9(3) . . ?
N7 C2 Fe1 174.4(2) . . ?
N9 C3 Fe1 178.1(3) . . ?
N11 C4 Fe2 177.2(3) . . ?
N12 C5 Fe2 176.7(3) . . ?
N10 C6 Fe2 178.5(3) . . ?
N25 C7 Fe3 179.3(3) . . ?
N26 C8 Fe3 177.2(3) . . ?
N27 C9 Fe3 178.6(3) . . ?
N1 C10 C11 109.0(3) . . ?
N1 C10 H10 125.5 . . ?
C11 C10 H10 125.5 . . ?
C12 C11 C16 120.0(3) . . ?
C12 C11 C10 135.7(3) . . ?
C16 C11 C10 104.2(3) . . ?
C11 C12 C13 120.0(3) . . ?
C11 C12 H12 120.0 . . ?
C13 C12 H12 120.0 . . ?
C14 C13 C12 120.0(3) . . ?
C14 C13 H13 120.0 . . ?
C12 C13 H13 120.0 . . ?
C13 C14 C15 120.0(3) . . ?
C13 C14 H14 120.0 . . ?
C15 C14 H14 120.0 . . ?
C16 C15 C14 120.0(3) . . ?
C16 C15 H15 120.0 . . ?
C14 C15 H15 120.0 . . ?
N2 C16 C15 129.4(3) . . ?
N2 C16 C11 110.6(3) . . ?
C15 C16 C11 120.0(3) . . ?
N3 C17 C18 107.4(3) . . ?
N3 C17 H17 126.3 . . ?
C18 C17 H17 126.3 . . ?
C19 C18 C23 120.0(3) . . ?
C19 C18 C17 134.6(3) . . ?
C23 C18 C17 105.4(3) . . ?
C18 C19 C20 120.0(3) . . ?
C18 C19 H19 120.0 . . ?
C20 C19 H19 120.0 . . ?
C21 C20 C19 120.0(4) . . ?
C21 C20 H20 120.0 . . ?
C19 C20 H20 120.0 . . ?
C20 C21 C22 120.0(4) . . ?
C20 C21 H21 120.0 . . ?
C22 C21 H21 120.0 . . ?
C23 C22 C21 120.0(3) . . ?
C23 C22 H22 120.0 . . ?
C21 C22 H22 120.0 . . ?
N4 C23 C22 130.5(3) . . ?
N4 C23 C18 109.4(3) . . ?
C22 C23 C18 120.0(4) . . ?
N5 C24 C25 106.0(3) . . ?
N5 C24 H24 127.0 . . ?
C25 C24 H24 127.0 . . ?
C26 C25 C30 120.0(3) . . ?
C26 C25 C24 134.8(3) . . ?
C30 C25 C24 105.2(3) . . ?
C27 C26 C25 120.0(3) . . ?
C27 C26 H26 120.0 . . ?
C25 C26 H26 120.0 . . ?
C28 C27 C26 120.0(3) . . ?
C28 C27 H27 120.0 . . ?
C26 C27 H27 120.0 . . ?
C27 C28 C29 120.0(3) . . ?
C27 C28 H28 120.0 . . ?
C29 C28 H28 120.0 . . ?
C28 C29 C30 120.0(3) . . ?
C28 C29 H29 120.0 . . ?
C30 C29 H29 120.0 . . ?
N6 C30 C29 129.2(3) . . ?
N6 C30 C25 110.8(3) . . ?
C29 C30 C25 120.0(3) . . ?
N15 C31 C32 112.4(3) . . ?
N15 C31 H31 123.8 . . ?
C32 C31 H31 123.8 . . ?
C33 C32 C37 120.0(3) . . ?
C33 C32 C31 137.9(3) . . ?
C37 C32 C31 102.1(3) . . ?
C32 C33 C34 120.0(3) . . ?
C32 C33 H33 120.0 . . ?
C34 C33 H33 120.0 . . ?
C33 C34 C35 120.0(3) . . ?
C33 C34 H34 120.0 . . ?
C35 C34 H34 120.0 . . ?
C34 C35 C36 120.0(3) . . ?
C34 C35 H35 120.0 . . ?
C36 C35 H35 120.0 . . ?
C37 C36 C35 120.0(3) . . ?
C37 C36 H36 120.0 . . ?
C35 C36 H36 120.0 . . ?
N16 C37 C36 131.5(3) . . ?
N16 C37 C32 108.5(2) . . ?
C36 C37 C32 120.0(3) . . ?
N17 C38 C39 107.8(3) . . ?
N17 C38 H38 126.1 . . ?
C39 C38 H38 126.1 . . ?
C40 C39 C44 120.0(3) . . ?
C40 C39 C38 134.3(3) . . ?
C44 C39 C38 105.7(3) . . ?
C39 C40 C41 120.0(3) . . ?
C39 C40 H40 120.0 . . ?
C41 C40 H40 120.0 . . ?
C40 C41 C42 120.0(4) . . ?
C40 C41 H41 120.0 . . ?
C42 C41 H41 120.0 . . ?
C43 C42 C41 120.0(3) . . ?
C43 C42 H42 120.0 . . ?
C41 C42 H42 120.0 . . ?
C42 C43 C44 120.0(3) . . ?
C42 C43 H43 120.0 . . ?
C44 C43 H43 120.0 . . ?
N18 C44 C43 132.6(3) . . ?
N18 C44 C39 107.4(3) . . ?
C43 C44 C39 120.0(3) . . ?
N13 C45 C46 110.1(3) . . ?
N13 C45 H45 124.9 . . ?
C46 C45 H45 124.9 . . ?
C47 C46 C51 120.0(3) . . ?
C47 C46 C45 138.0(3) . . ?
C51 C46 C45 101.9(3) . . ?
C48 C47 C46 120.0(3) . . ?
C48 C47 H47 120.0 . . ?
C46 C47 H47 120.0 . . ?
C47 C48 C49 120.0(3) . . ?
C47 C48 H48 120.0 . . ?
C49 C48 H48 120.0 . . ?
C50 C49 C48 120.0(3) . . ?
C50 C49 H49 120.0 . . ?
C48 C49 H49 120.0 . . ?
C49 C50 C51 120.0(3) . . ?
C49 C50 H50 120.0 . . ?
C51 C50 H50 120.0 . . ?
N14 C51 C50 130.4(3) . . ?
N14 C51 C46 109.6(3) . . ?
C50 C51 C46 120.0(3) . . ?
N19 C52 C53 107.5(3) . . ?
N19 C52 H52 126.2 . . ?
C53 C52 H52 126.2 . . ?
C54 C53 C58 120.0(3) . . ?
C54 C53 C52 134.8(3) . . ?
C58 C53 C52 105.2(3) . . ?
C53 C54 C55 120.0(3) . . ?
C53 C54 H54 120.0 . . ?
C55 C54 H54 120.0 . . ?
C56 C55 C54 120.0(3) . . ?
C56 C55 H55 120.0 . . ?
C54 C55 H55 120.0 . . ?
C57 C56 C55 120.0(3) . . ?
C57 C56 H56 120.0 . . ?
C55 C56 H56 120.0 . . ?
C56 C57 C58 120.0(3) . . ?
C56 C57 H57 120.0 . . ?
C58 C57 H57 120.0 . . ?
N20 C58 C57 129.9(3) . . ?
N20 C58 C53 110.0(3) . . ?
C57 C58 C53 120.0(3) . . ?
N23 C59 C60 108.4(2) . . ?
N23 C59 H59 125.8 . . ?
C60 C59 H59 125.8 . . ?
C61 C60 C65 120.0(3) . . ?
C61 C60 C59 135.0(3) . . ?
C65 C60 C59 104.8(3) . . ?
C60 C61 C62 120.0(3) . . ?
C60 C61 H61 120.0 . . ?
C62 C61 H61 120.0 . . ?
C61 C62 C63 120.0(4) . . ?
C61 C62 H62 120.0 . . ?
C63 C62 H62 120.0 . . ?
C64 C63 C62 120.0(3) . . ?
C64 C63 H63 120.0 . . ?
C62 C63 H63 120.0 . . ?
C63 C64 C65 120.0(3) . . ?
C63 C64 H64 120.0 . . ?
C65 C64 H64 120.0 . . ?
N24 C65 C64 130.7(3) . . ?
N24 C65 C60 109.1(3) . . ?
C64 C65 C60 120.0(3) . . ?
N21 C66 C67 107.4(3) . . ?
N21 C66 H66 126.3 . . ?
C67 C66 H66 126.3 . . ?
C68 C67 C72 120.0(3) . . ?
C68 C67 C66 134.1(3) . . ?
C72 C67 C66 105.9(3) . . ?
C69 C68 C67 120.0(3) . . ?
C69 C68 H68 120.0 . . ?
C67 C68 H68 120.0 . . ?
C68 C69 C70 120.0(4) . . ?
C68 C69 H69 120.0 . . ?
C70 C69 H69 120.0 . . ?
C71 C70 C69 120.0(3) . . ?
C71 C70 H70 120.0 . . ?
C69 C70 H70 120.0 . . ?
C70 C71 C72 120.0(3) . . ?
C70 C71 H71 120.0 . . ?
C72 C71 H71 120.0 . . ?
N22 C72 C71 130.5(3) . . ?
N22 C72 C67 109.5(3) . . ?
C71 C72 C67 120.0(3) . . ?
C1 Fe1 C2 87.05(14) . . ?
C1 Fe1 C3 88.39(14) . . ?
C2 Fe1 C3 87.85(14) . . ?
C1 Fe1 N1 92.23(10) . . ?
C2 Fe1 N1 91.63(10) . . ?
C3 Fe1 N1 179.17(11) . . ?
C1 Fe1 N5 178.69(10) . . ?
C2 Fe1 N5 91.71(9) . . ?
C3 Fe1 N5 91.13(9) . . ?
N1 Fe1 N5 88.24(11) . . ?
C1 Fe1 N3 91.43(10) . . ?
C2 Fe1 N3 178.43(9) . . ?
C3 Fe1 N3 91.74(11) . . ?
N1 Fe1 N3 88.79(11) . . ?
N5 Fe1 N3 89.81(11) . . ?
C4 Fe2 C5 86.52(15) . . ?
C4 Fe2 C6 87.22(15) . . ?
C5 Fe2 C6 87.58(16) . . ?
C4 Fe2 N13 92.49(11) . . ?
C5 Fe2 N13 178.94(11) . . ?
C6 Fe2 N13 92.01(11) . . ?
C4 Fe2 N17 94.07(11) . . ?
C5 Fe2 N17 91.89(12) . . ?
C6 Fe2 N17 178.57(11) . . ?
N13 Fe2 N17 88.55(12) . . ?
C4 Fe2 N15 176.85(11) . . ?
C5 Fe2 N15 93.21(10) . . ?
C6 Fe2 N15 89.63(10) . . ?
N13 Fe2 N15 87.76(11) . . ?
N17 Fe2 N15 89.07(12) . . ?
C8 Fe3 C7 85.71(14) . . ?
C8 Fe3 C9 87.78(14) . . ?
C7 Fe3 C9 87.17(14) . . ?
C8 Fe3 N23 177.36(10) . . ?
C7 Fe3 N23 91.65(10) . . ?
C9 Fe3 N23 91.99(11) . . ?
C8 Fe3 N19 92.88(9) . . ?
C7 Fe3 N19 92.20(10) . . ?
C9 Fe3 N19 179.05(11) . . ?
N23 Fe3 N19 87.31(12) . . ?
C8 Fe3 N21 92.97(10) . . ?
C7 Fe3 N21 177.98(9) . . ?
C9 Fe3 N21 91.26(10) . . ?
N23 Fe3 N21 89.67(11) . . ?
N19 Fe3 N21 89.39(12) . . ?
O3 Mn1 N11 96.0(9) . . ?
O3 Mn1 N7 90.9(9) . . ?
N11 Mn1 N7 92.80(11) . . ?
O3 Mn1 N25 87.7(9) . . ?
N11 Mn1 N25 95.99(11) . . ?
N7 Mn1 N25 171.19(10) . . ?
O3 Mn1 O2 93.6(9) . . ?
N11 Mn1 O2 168.80(11) . . ?
N7 Mn1 O2 81.27(9) . . ?
N25 Mn1 O2 90.16(10) . . ?
O3 Mn1 O1 177.1(13) . . ?
N11 Mn1 O1 84.1(8) . . ?
N7 Mn1 O1 92.0(9) . . ?
N25 Mn1 O1 89.5(9) . . ?
O2 Mn1 O1 86.6(8) . . ?
O3 Mn1 O1' 178.5(12) . . ?
N11 Mn1 O1' 85.6(8) . . ?
N7 Mn1 O1' 88.8(9) . . ?
N25 Mn1 O1' 92.4(9) . . ?
O2 Mn1 O1' 84.8(8) . . ?
O1 Mn1 O1' 3(2) . . ?
O3 Mn1 O3' 3.7(19) . . ?
N11 Mn1 O3' 99.0(8) . . ?
N7 Mn1 O3' 88.5(8) . . ?
N25 Mn1 O3' 89.6(8) . . ?
O2 Mn1 O3' 90.4(8) . . ?
O1 Mn1 O3' 176.9(10) . . ?
O1' Mn1 O3' 174.9(13) . . ?
C10 N1 N2 108.9(2) . . ?
C10 N1 Fe1 131.79(17) . . ?
N2 N1 Fe1 119.26(17) . . ?
C16 N2 N1 107.33(19) . . ?
C16 N2 B1 134.61(19) . . ?
N1 N2 B1 117.76(19) . . ?
C17 N3 N4 110.4(2) . . ?
C17 N3 Fe1 131.63(17) . . ?
N4 N3 Fe1 118.0(2) . . ?
C23 N4 N3 107.3(2) . . ?
C23 N4 B1 133.7(2) . . ?
N3 N4 B1 118.9(2) . . ?
C24 N5 N6 110.3(2) . . ?
C24 N5 Fe1 131.01(17) . . ?
N6 N5 Fe1 118.6(2) . . ?
C30 N6 N5 107.8(2) . . ?
C30 N6 B1 133.6(2) . . ?
N5 N6 B1 118.7(2) . . ?
C2 N7 Mn1 169.2(2) . . ?
C1 N8 Na1 152.9(2) . . ?
C4 N11 Mn1 149.7(2) . . ?
C45 N13 N14 109.7(2) . . ?
C45 N13 Fe2 130.54(18) . . ?
N14 N13 Fe2 119.8(2) . . ?
N13 N14 C51 108.6(2) . . ?
N13 N14 B2 118.9(2) . . ?
C51 N14 B2 132.25(19) . . ?
C31 N15 N16 108.3(2) . . ?
C31 N15 Fe2 133.42(18) . . ?
N16 N15 Fe2 118.2(2) . . ?
N15 N16 C37 108.7(2) . . ?
N15 N16 B2 119.6(2) . . ?
C37 N16 B2 131.60(19) . . ?
N18 N17 C38 107.7(2) . . ?
N18 N17 Fe2 120.7(2) . . ?
C38 N17 Fe2 131.56(17) . . ?
N17 N18 C44 111.4(2) . . ?
N17 N18 B2 117.3(2) . . ?
C44 N18 B2 131.31(19) . . ?
C52 N19 N20 109.9(2) . . ?
C52 N19 Fe3 130.06(19) . . ?
N20 N19 Fe3 119.9(2) . . ?
C58 N20 N19 107.4(2) . . ?
C58 N20 B3 134.3(2) . . ?
N19 N20 B3 118.4(2) . . ?
C66 N21 N22 110.0(3) . . ?
C66 N21 Fe3 131.0(2) . . ?
N22 N21 Fe3 119.0(2) . . ?
C72 N22 N21 107.2(3) . . ?
C72 N22 B3 133.8(2) . . ?
N21 N22 B3 119.0(2) . . ?
C59 N23 N24 109.9(2) . . ?
C59 N23 Fe3 131.15(19) . . ?
N24 N23 Fe3 118.6(2) . . ?
C65 N24 N23 107.7(3) . . ?
C65 N24 B3 133.3(2) . . ?
N23 N24 B3 118.6(2) . . ?
C7 N25 Mn1 160.6(2) . . ?
O4' Na1 O5' 94.7(6) . . ?
O4' Na1 O5 93.8(6) . . ?
O4' Na1 O7' 92.1(9) . . ?
O5' Na1 O7' 68.2(9) . . ?
O5 Na1 O7' 67.5(9) . . ?
O4' Na1 O8' 112.8(9) . . ?
O5' Na1 O8' 116.9(8) . . ?
O5 Na1 O8' 117.9(9) . . ?
O7' Na1 O8' 153.2(10) . . ?
O4' Na1 O6 90.2(15) . . ?
O5' Na1 O6 164.6(12) . . ?
O5 Na1 O6 164.2(12) . . ?
O7' Na1 O6 97.1(13) . . ?
O8' Na1 O6 74.1(13) . . ?
O4' Na1 O6' 87.2(15) . . ?
O5' Na1 O6' 164.4(13) . . ?
O5 Na1 O6' 163.8(14) . . ?
O7' Na1 O6' 96.3(14) . . ?
O8' Na1 O6' 76.2(14) . . ?
O4' Na1 O8' 53.3(8) . 3_677 ?
O5' Na1 O8' 78.5(9) . 3_677 ?
O5 Na1 O8' 78.5(10) . 3_677 ?
O7' Na1 O8' 129.7(12) . 3_677 ?
O8' Na1 O8' 75.8(13) . 3_677 ?
O6 Na1 O8' 115.7(14) . 3_677 ?
O6' Na1 O8' 114.4(15) . 3_677 ?
O5' Na1 O4 90.7(6) . . ?
O5 Na1 O4 89.8(6) . . ?
O7' Na1 O4 89.6(9) . . ?
O8' Na1 O4 115.8(8) . . ?
O6 Na1 O4 93.7(15) . . ?
O6' Na1 O4 90.7(15) . . ?
O8' Na1 O4 53.2(9) 3_677 . ?
O4' Na1 N8 171.6(4) . . ?
O5' Na1 N8 91.6(4) . . ?
O5 Na1 N8 92.4(5) . . ?
O7' Na1 N8 85.0(7) . . ?
O8' Na1 N8 68.9(6) . . ?
O6 Na1 N8 82.4(14) . . ?
O6' Na1 N8 85.3(14) . . ?
O8' Na1 N8 133.8(7) 3_677 . ?
O4 Na1 N8 172.9(5) . . ?
O4' Na1 O8 51.0(7) . 3_677 ?
O5' Na1 O8 74.4(9) . 3_677 ?
O5 Na1 O8 74.3(10) . 3_677 ?
O7' Na1 O8 124.1(12) . 3_677 ?
O8' Na1 O8 81.2(10) . 3_677 ?
O6 Na1 O8 119.5(14) . 3_677 ?
O6' Na1 O8 117.9(15) . 3_677 ?
O8' Na1 O8 5.6(19) 3_677 3_677 ?
O4 Na1 O8 50.5(8) . 3_677 ?
N8 Na1 O8 136.6(6) . 3_677 ?
O4' Na1 O7 94.9(9) . . ?
O5' Na1 O7 70.3(8) . . ?
O5 Na1 O7 69.6(8) . . ?
O7' Na1 O7 3.6(14) . . ?
O8' Na1 O7 149.8(9) . . ?
O6 Na1 O7 94.8(12) . . ?
O6' Na1 O7 94.2(13) . . ?
O8' Na1 O7 133.2(12) 3_677 . ?
O4 Na1 O7 92.5(9) . . ?
N8 Na1 O7 81.9(7) . . ?
O8 Na1 O7 127.7(12) 3_677 . ?
O4' Na1 H5A 111.3 . . ?
O5' Na1 H5A 16.6 . . ?
O5 Na1 H5A 17.5 . . ?
O7' Na1 H5A 68.5 . . ?
O8' Na1 H5A 108.6 . . ?
O6 Na1 H5A 153.9 . . ?
O6' Na1 H5A 155.8 . . ?
O8' Na1 H5A 89.6 3_677 . ?
O4 Na1 H5A 107.3 . . ?
N8 Na1 H5A 75.0 . . ?
O8 Na1 H5A 86.3 3_677 . ?
O7 Na1 H5A 69.6 . . ?
O4' Na1 H5B 84.9 . . ?
O5' Na1 H5B 17.4 . . ?
O5 Na1 H5B 17.5 . . ?
O7' Na1 H5B 82.9 . . ?
O8' Na1 H5B 108.1 . . ?
O6 Na1 H5B 175.0 . . ?
O6' Na1 H5B 172.0 . . ?
O8' Na1 H5B 61.2 3_677 . ?
O4 Na1 H5B 81.3 . . ?
N8 Na1 H5B 102.6 . . ?
O8 Na1 H5B 57.2 3_677 . ?
O7 Na1 H5B 85.4 . . ?
O5' Na1 H4C 84.5 . . ?
O5 Na1 H4C 83.4 . . ?
O7' Na1 H4C 73.8 . . ?
O8' Na1 H4C 131.5 . . ?
O6 Na1 H4C 96.0 . . ?
O6' Na1 H4C 92.9 . . ?
O8' Na1 H4C 66.1 3_677 . ?
O4 Na1 H4C 15.8 . . ?
N8 Na1 H4C 158.4 . . ?
O8 Na1 H4C 62.4 3_677 . ?
O7 Na1 H4C 76.8 . . ?
H5A Na1 H4C 100.3 . . ?
H5B Na1 H4C 79.2 . . ?
O5' Na1 H4D 112.5 . . ?
O5 Na1 H4D 111.6 . . ?
O7' Na1 H4D 97.7 . . ?
O8' Na1 H4D 103.4 . . ?
O6 Na1 H4D 72.7 . . ?
O6' Na1 H4D 69.8 . . ?
O8' Na1 H4D 61.3 3_677 . ?
N8 Na1 H4D 155.1 . . ?
O8 Na1 H4D 60.7 3_677 . ?
O7 Na1 H4D 99.7 . . ?
H5A Na1 H4D 129.1 . . ?
H5B Na1 H4D 102.4 . . ?
O4' Na1 H5C 85.4 . . ?
O7' Na1 H5C 83.8 . . ?
O8' Na1 H5C 107.0 . . ?
O6 Na1 H5C 175.5 . . ?
O6' Na1 H5C 172.6 . . ?
O8' Na1 H5C 60.8 3_677 . ?
O4 Na1 H5C 81.9 . . ?
N8 Na1 H5C 102.1 . . ?
O7 Na1 H5C 86.3 . . ?
H4C Na1 H5C 80.0 . . ?
H4D Na1 H5C 102.8 . . ?
O4' Na1 H5D 112.5 . . ?
O7' Na1 H5D 69.4 . . ?
O8' Na1 H5D 107.3 . . ?
O6 Na1 H5D 153.4 . . ?
O6' Na1 H5D 155.4 . . ?
O8' Na1 H5D 89.8 3_677 . ?
O4 Na1 H5D 108.5 . . ?
N8 Na1 H5D 73.9 . . ?
O8 Na1 H5D 86.6 3_677 . ?
O7 Na1 H5D 70.4 . . ?
H5A Na1 H5D 1.4 . . ?
H5B Na1 H5D 30.9 . . ?
H4C Na1 H5D 101.7 . . ?
H4D Na1 H5D 130.3 . . ?
H5C Na1 H5D 30.8 . . ?
Mn1 O1 H1A 110.0 . . ?
Mn1 O1 H1B 110.5 . . ?
H1A O1 H1B 109.5 . . ?
Mn1 O1 H1C 111.5 . . ?
H1B O1 H1C 116.0 . . ?
Mn1 O1 H1D 113.1 . . ?
H1A O1 H1D 114.7 . . ?
H1C O1 H1D 120.3 . . ?
Mn1 O2 H2A 109.5 . . ?
Mn1 O2 H2B 109.4 . . ?
H2A O2 H2B 109.5 . . ?
Mn1 O3 H3A 114.8 . . ?
Mn1 O3 H3B 117.2 . . ?
H3A O3 H3B 112.5 . . ?
Mn1 O3 H3C 122.5 . . ?
H3B O3 H3C 111.8 . . ?
Mn1 O3 H3D 131.6 . . ?
H3A O3 H3D 106.00 . . ?
H3C O3 H3D 101.6 . . ?
Na1 O4 H4A 107.7 . . ?
Na1 O4 H4B 109.9 . . ?
H4A O4 H4B 109.5 . . ?
Na1 O4 H4C 88.1 . . ?
H4A O4 H4C 110.6 . . ?
H4B O4 H4C 127.8 . . ?
Na1 O4 H4D 86.1 . . ?
H4B O4 H4D 116.1 . . ?
H4C O4 H4D 113.6 . . ?
Na1 O5 H5A 109.3 . . ?
Na1 O5 H5B 109.4 . . ?
H5A O5 H5B 109.8 . . ?
Na1 O5 H5C 105.3 . . ?
H5A O5 H5C 109.2 . . ?
Na1 O5 H5D 104.3 . . ?
H5B O5 H5D 110.2 . . ?
H5C O5 H5D 109.1 . . ?
Na1 O6 H6A 108.5 . . ?
Na1 O6 H6B 110.7 . . ?
H6A O6 H6B 109.5 . . ?
Na1 O6 H6C 107.0 . . ?
H6B O6 H6C 115.3 . . ?
Na1 O6 H6D 114.7 . . ?
H6A O6 H6D 105.7 . . ?
H6C O6 H6D 111.4 . . ?
Na1 O7 H7A 107.7 . . ?
Na1 O7 H7B 110.5 . . ?
H7A O7 H7B 109.5 . . ?
Na1 O7 H7C 91.7 . . ?
H7A O7 H7C 107.4 . . ?
H7B O7 H7C 127.6 . . ?
Na1 O7 H7D 92.2 . . ?
H7A O7 H7D 109.2 . . ?
H7C O7 H7D 140.0 . . ?
Na1 O8 Na1 96.8(13) 3_677 . ?
Na1 O8 H8A 112.4 3_677 . ?
Na1 O8 H8A 112.4 . . ?
Na1 O8 H8B 112.4 3_677 . ?
Na1 O8 H8B 112.4 . . ?
H8A O8 H8B 110.0 . . ?
H9A O9 H9B 109.5 . . ?
H10A O10 H10B 109.5 . . ?
H11A O11 H11B 109.5 . . ?
H12A O12 H12B 109.5 . . ?
H13A O13 H13B 109.5 . . ?
H14A O14 H14B 109.5 . . ?
Mn1 O1' H1A 106.4 . . ?
Mn1 O1' H1B 105.6 . . ?
H1A O1' H1B 98.2 . . ?
Mn1 O1' H1C 108.7 . . ?
H1B O1' H1C 104.9 . . ?
Mn1 O1' H1D 108.4 . . ?
H1A O1' H1D 103.3 . . ?
H1C O1' H1D 109.5 . . ?
Mn1 O3' H3A 104.5 . . ?
Mn1 O3' H3B 100.5 . . ?
H3A O3' H3B 114.1 . . ?
Mn1 O3' H3C 115.8 . . ?
H3B O3' H3C 118.4 . . ?
Mn1 O3' H3D 114.0 . . ?
H3A O3' H3D 112.0 . . ?
H3C O3' H3D 112.5 . . ?
Na1 O4' H4A 135.1 . . ?
Na1 O4' H4B 124.4 . . ?
H4A O4' H4B 91.8 . . ?
Na1 O4' H4C 107.7 . . ?
H4A O4' H4C 94.1 . . ?
H4B O4' H4C 93.4 . . ?
Na1 O4' H4D 111.7 . . ?
H4B O4' H4D 108.1 . . ?
H4C O4' H4D 109.5 . . ?
Na1 O5' H5A 114.9 . . ?
Na1 O5' H5B 113.4 . . ?
H5A O5' H5B 108.9 . . ?
Na1 O5' H5C 109.5 . . ?
H5A O5' H5C 108.9 . . ?
Na1 O5' H5D 109.9 . . ?
H5B O5' H5D 109.9 . . ?
H5C O5' H5D 109.5 . . ?
Na1 O6' H6A 111.7 . . ?
Na1 O6' H6B 104.6 . . ?
H6A O6' H6B 105.1 . . ?
Na1 O6' H6C 110.5 . . ?
H6B O6' H6C 112.3 . . ?
Na1 O6' H6D 107.6 . . ?
H6A O6' H6D 102.3 . . ?
H6C O6' H6D 109.5 . . ?
Na1 O7' H7A 131.7 . . ?
Na1 O7' H7B 119.4 . . ?
H7A O7' H7B 91.9 . . ?
Na1 O7' H7C 109.2 . . ?
H7A O7' H7C 100.4 . . ?
H7B O7' H7C 98.3 . . ?
Na1 O7' H7D 108.0 . . ?
H7A O7' H7D 96.4 . . ?
H7C O7' H7D 109.5 . . ?
Na1 O8' Na1 104.2(13) . 3_677 ?
Na1 O8' H8C 110.9 . . ?
Na1 O8' H8C 110.9 3_677 . ?
Na1 O8' H8D 110.9 . . ?
Na1 O8' H8D 110.9 3_677 . ?
H8C O8' H8D 108.9 . . ?

loop_
_geom_bond_atom_site_label_1
_geom_bond_atom_site_label_2
_geom_bond_distance
_geom_bond_site_symmetry_2
_geom_bond_publ_flag
B1 N6 1.498(4) . ?
B1 N4 1.534(4) . ?
B1 N2 1.560(3) . ?
B1 H1 0.9798 . ?
B2 N14 1.523(4) . ?
B2 N16 1.548(4) . ?
B2 N18 1.567(4) . ?
B2 H2 0.9801 . ?
B3 N22 1.509(4) . ?
B3 N20 1.528(3) . ?
B3 N24 1.564(4) . ?
B3 H3 0.9798 . ?
C1 N8 1.128(3) . ?
C1 Fe1 1.854(3) . ?
C2 N7 1.139(4) . ?
C2 Fe1 1.914(4) . ?
C3 N9 1.104(3) . ?
C3 Fe1 1.946(3) . ?
C4 N11 1.153(3) . ?
C4 Fe2 1.892(3) . ?
C5 N12 1.127(3) . ?
C5 Fe2 1.903(3) . ?
C6 N10 1.130(3) . ?
C6 Fe2 1.927(3) . ?
C7 N25 1.079(4) . ?
C7 Fe3 1.939(4) . ?
C8 N26 1.115(3) . ?
C8 Fe3 1.932(3) . ?
C9 N27 1.099(3) . ?
C9 Fe3 1.962(3) . ?
C10 N1 1.336(3) . ?
C10 C11 1.396(5) . ?
C10 H10 0.9300 . ?
C11 C12 1.390(4) . ?
C11 C16 1.390(4) . ?
C12 C13 1.390(5) . ?
C12 H12 0.9300 . ?
C13 C14 1.390(4) . ?
C13 H13 0.9300 . ?
C14 C15 1.390(5) . ?
C14 H14 0.9300 . ?
C15 C16 1.390(5) . ?
C15 H15 0.9300 . ?
C16 N2 1.328(3) . ?
C17 N3 1.317(4) . ?
C17 C18 1.417(5) . ?
C17 H17 0.9300 . ?
C18 C19 1.390(5) . ?
C18 C23 1.390(5) . ?
C19 C20 1.390(5) . ?
C19 H19 0.9300 . ?
C20 C21 1.390(5) . ?
C20 H20 0.9300 . ?
C21 C22 1.390(6) . ?
C21 H21 0.9300 . ?
C22 C23 1.390(5) . ?
C22 H22 0.9300 . ?
C23 N4 1.331(4) . ?
C24 N5 1.343(3) . ?
C24 C25 1.447(5) . ?
C24 H24 0.9300 . ?
C25 C26 1.390(5) . ?
C25 C30 1.390(5) . ?
C26 C27 1.390(5) . ?
C26 H26 0.9300 . ?
C27 C28 1.390(5) . ?
C27 H27 0.9300 . ?
C28 C29 1.390(5) . ?
C28 H28 0.9300 . ?
C29 C30 1.390(5) . ?
C29 H29 0.9300 . ?
C30 N6 1.313(3) . ?
C31 N15 1.266(3) . ?
C31 C32 1.418(4) . ?
C31 H31 0.9300 . ?
C32 C33 1.390(5) . ?
C32 C37 1.390(5) . ?
C33 C34 1.390(4) . ?
C33 H33 0.9300 . ?
C34 C35 1.390(5) . ?
C34 H34 0.9300 . ?
C35 C36 1.390(5) . ?
C35 H35 0.9300 . ?
C36 C37 1.390(4) . ?
C36 H36 0.9300 . ?
C37 N16 1.359(3) . ?
C38 N17 1.362(3) . ?
C38 C39 1.414(5) . ?
C38 H38 0.9300 . ?
C39 C40 1.390(5) . ?
C39 C44 1.390(4) . ?
C40 C41 1.390(5) . ?
C40 H40 0.9300 . ?
C41 C42 1.390(5) . ?
C41 H41 0.9300 . ?
C42 C43 1.390(5) . ?
C42 H42 0.9300 . ?
C43 C44 1.390(5) . ?
C43 H43 0.9300 . ?
C44 N18 1.340(3) . ?
C45 N13 1.287(3) . ?
C45 C46 1.455(5) . ?
C45 H45 0.9300 . ?
C46 C47 1.390(5) . ?
C46 C51 1.390(4) . ?
C47 C48 1.390(5) . ?
C47 H47 0.9300 . ?
C48 C49 1.390(4) . ?
C48 H48 0.9300 . ?
C49 C50 1.390(5) . ?
C49 H49 0.9300 . ?
C50 C51 1.390(5) . ?
C50 H50 0.9300 . ?
C51 N14 1.355(3) . ?
C52 N19 1.351(3) . ?
C52 C53 1.395(4) . ?
C52 H52 0.9300 . ?
C53 C54 1.390(4) . ?
C53 C58 1.390(5) . ?
C54 C55 1.390(5) . ?
C54 H54 0.9300 . ?
C55 C56 1.390(4) . ?
C55 H55 0.9300 . ?
C56 C57 1.390(4) . ?
C56 H56 0.9300 . ?
C57 C58 1.390(5) . ?
C57 H57 0.9300 . ?
C58 N20 1.334(3) . ?
C59 N23 1.306(3) . ?
C59 C60 1.419(4) . ?
C59 H59 0.9300 . ?
C60 C61 1.390(5) . ?
C60 C65 1.390(5) . ?
C61 C62 1.390(5) . ?
C61 H61 0.9300 . ?
C62 C63 1.390(4) . ?
C62 H62 0.9300 . ?
C63 C64 1.390(5) . ?
C63 H63 0.9300 . ?
C64 C65 1.390(5) . ?
C64 H64 0.9300 . ?
C65 N24 1.339(4) . ?
C66 N21 1.346(4) . ?
C66 C67 1.397(5) . ?
C66 H66 0.9300 . ?
C67 C68 1.390(5) . ?
C67 C72 1.390(5) . ?
C68 C69 1.390(5) . ?
C68 H68 0.9300 . ?
C69 C70 1.390(5) . ?
C69 H69 0.9300 . ?
C70 C71 1.390(5) . ?
C70 H70 0.9300 . ?
C71 C72 1.390(5) . ?
C71 H71 0.9300 . ?
C72 N22 1.344(5) . ?
Fe1 N1 1.978(3) . ?
Fe1 N5 1.978(3) . ?
Fe1 N3 1.990(3) . ?
Fe2 N13 1.964(3) . ?
Fe2 N17 1.979(3) . ?
Fe2 N15 1.985(3) . ?
Fe3 N23 1.963(3) . ?
Fe3 N19 1.964(3) . ?
Fe3 N21 1.975(3) . ?
Mn1 O3 2.13(4) . ?
Mn1 N11 2.158(3) . ?
Mn1 N7 2.165(3) . ?
Mn1 N25 2.184(3) . ?
Mn1 O2 2.210(2) . ?
Mn1 O1 2.28(2) . ?
Mn1 O1' 2.30(3) . ?
Mn1 O3' 2.30(4) . ?
N1 N2 1.369(4) . ?
N3 N4 1.379(4) . ?
N5 N6 1.387(4) . ?
N8 Na1 2.460(3) . ?
N13 N14 1.343(4) . ?
N15 N16 1.348(4) . ?
N17 N18 1.332(4) . ?
N19 N20 1.354(4) . ?
N21 N22 1.365(3) . ?
N23 N24 1.375(4) . ?
Na1 O4' 2.138(15) . ?
Na1 O5' 2.20(2) . ?
Na1 O5 2.26(2) . ?
Na1 O7' 2.33(3) . ?
Na1 O8' 2.39(4) . ?
Na1 O6 2.40(3) . ?
Na1 O6' 2.41(4) . ?
Na1 O8' 2.42(3) 3_677 ?
Na1 O4 2.457(16) . ?
Na1 O8 2.46(3) 3_677 ?
Na1 O7 2.60(3) . ?
Na1 H5A 2.6662 . ?
Na1 H5B 2.6678 . ?
Na1 H4C 2.5294 . ?
Na1 H4D 2.5760 . ?
Na1 H5C 2.6112 . ?
Na1 H5D 2.6149 . ?
O1 H1A 0.8499 . ?
O1 H1B 0.8500 . ?
O2 H2A 0.8500 . ?
O2 H2B 0.8499 . ?
O3 H3A 0.8499 . ?
O3 H3B 0.8500 . ?
O4 H4A 0.8501 . ?
O4 H4B 0.8501 . ?
O5 H5A 0.8499 . ?
O5 H5B 0.8500 . ?
O6 H6A 0.8500 . ?
O6 H6B 0.8500 . ?
O7 H7A 0.8499 . ?
O7 H7B 0.8501 . ?
O8 Na1 2.46(3) 3_677 ?
O8 H8A 0.9700 . ?
O8 H8B 0.9700 . ?
O9 H9A 0.8501 . ?
O9 H9B 0.8500 . ?
O10 H10A 0.8500 . ?
O10 H10B 0.8501 . ?
O11 H11A 0.8501 . ?
O11 H11B 0.8501 . ?
O12 H12A 0.8499 . ?
O12 H12B 0.8501 . ?
O13 H13A 0.8499 . ?
O13 H13B 0.8500 . ?
O14 H14A 0.8500 . ?
O14 H14B 0.8500 . ?
O1' H1C 0.8499 . ?
O1' H1D 0.8500 . ?
O3' H3C 0.8499 . ?
O3' H3D 0.8500 . ?
O4' H4C 0.8499 . ?
O4' H4D 0.8501 . ?
O5' H5C 0.8500 . ?
O5' H5D 0.8500 . ?
O6' H6C 0.8500 . ?
O6' H6D 0.8500 . ?
O7' H7C 0.8500 . ?
O7' H7D 0.8501 . ?
O8' Na1 2.42(3) 3_677 ?
O8' H8C 0.9700 . ?
O8' H8D 0.9700 . ?
